data_1529800
loop_
_publ_author_name
'Deschizeaux-Cheruy, M.N.'
'Vallet-Regi, M.'
'Joubert, J.C.'

_publ_section_title
;
 Structure d'un ferrite hexagonal: la phase (Zn2) W, Ba Zn2 Fe16 O27
 stoechiometrie du compose
;
_journal_name_full 'Journal of Solid State Chemistry'
_journal_page_first 234
_journal_page_last 239
_journal_volume 57
_journal_year 1985
_chemical_formula_sum 'Ba Fe16.8 O27 Zn1.2'
_chemical_name_systematic 'Ba Zn1.2 Fe16.8 O27'
_space_group_IT_number 194
_symmetry_space_group_name_Hall '-P 6c 2c'
_symmetry_space_group_name_H-M 'P 63/m m c'
_cell_angle_alpha 90
_cell_angle_beta 90
_cell_angle_gamma 120
_cell_formula_units_Z 2
_cell_length_a 5.913
_cell_length_b 5.913
_cell_length_c 32.96
_cell_volume 998.007
_citation_journal_id_ASTM JSSCBI
_cod_data_source_file Deschizeaux-Cheruy_JSSCBI_1985_1194.cif
_cod_data_source_block Ba1Fe16.8O27Zn1.2
_cod_original_formula_sum 'Ba1 Fe16.8 O27 Zn1.2'
_cod_database_code 1529800

loop_
_symmetry_equiv_pos_as_xyz
x,y,z
x-y,x,z+1/2
-y,x-y,z
-x,-y,z+1/2
-x+y,-x,z
y,-x+y,z+1/2
-y,-x,-z+1/2
x-y,-y,-z
x,x-y,-z+1/2
y,x,-z
-x+y,y,-z+1/2
-x,-x+y,-z
-x,-y,-z
-x+y,-x,-z-1/2
y,-x+y,-z
x,y,-z-1/2
x-y,x,-z
-y,x-y,-z-1/2
y,x,z-1/2
-x+y,y,z
-x,-x+y,z-1/2
-y,-x,z
x-y,-y,z-1/2
x,x-y,z

loop_
_atom_site_label
_atom_site_type_symbol
_atom_site_fract_x
_atom_site_fract_y
_atom_site_fract_z
_atom_site_occupancy
_atom_site_U_iso_or_equiv
Fe7 Fe+2 0.5 0 0 1 0.0
Ba1 Ba+2 0 0 0.25 1 0.0
Fe5 Fe+2 0.3333 0.6667 0.20807 1 0.0
Fe6 Fe+2 0.3333 0.6667 -0.2449 0.5 0.0
Zn2 Zn+2 0.3333 0.6667 0.09364 0.1 0.0
O2 O-2 0.3333 0.6667 0.0348 1 0.0
Zn1 Zn+2 0 0 0.05623 0.5 0.0
Fe2 Fe+2 0.3333 0.6667 -0.42523 1 0.0
Fe1 Fe+2 0 0 0.05623 0.5 0.0
O3 O-2 0.51248 0.02496 0.10997 1 0.0
O1 O-2 -0.179 -0.358 0.03523 1 0.0
O6 O-2 0.3333 0.6667 -0.3209 1 0.0
O7 O-2 0.4853 0.9706 0.25 1 0.0
O5 O-2 0.1649 0.3298 0.1793 1 0.0
O4 O-2 0 0 0.1139 1 0.0
Fe4 Fe+2 -0.16413 -0.32826 0.15045 1 0.0
Fe3 Fe+2 0.3333 0.6667 0.09364 0.9 0.0
